data_7015559
loop_
_publ_author_name
'L\'opez-G\'omez, Mar\'ia J'
'Connelly, Neil G.'
'Haddow, Mairi F.'
'Hamilton, Alex'
'Lusi, Matteo'
'Baisch, Ulrich'
'Orpen, A. Guy'

_publ_section_title
;
 Potassium S2N-heteroscorpionates: structure and iridaboratrane
 formation.
;
_journal_issue 17
_journal_name_full 'Dalton transactions (Cambridge, England : 2003)'
_journal_page_first 4647
_journal_page_last 4659
_journal_paper_doi 10.1039/c0dt01718c
_journal_volume 40
_journal_year 2011
_chemical_formula_moiety 'C28 H40 B Cl Ir2 N6 S3, 2(C H2 Cl2)'
_chemical_formula_sum 'C30 H44 B Cl5 Ir2 N6 S3'
_chemical_formula_weight 1157.35
_chemical_name_systematic
;
?
;
_space_group_IT_number 2
_symmetry_cell_setting triclinic
_symmetry_space_group_name_Hall '-P 1'
_symmetry_space_group_name_H-M 'P -1'
_atom_sites_solution_hydrogens geom
_atom_sites_solution_primary direct
_atom_sites_solution_secondary difmap
_audit_creation_method SHELXL-97
_cell_angle_alpha 113.731(7)
_cell_angle_beta 91.748(7)
_cell_angle_gamma 108.989(7)
_cell_formula_units_Z 2
_cell_length_a 10.8535(18)
_cell_length_b 14.237(3)
_cell_length_c 14.797(3)
_cell_measurement_reflns_used 31012
_cell_measurement_temperature 173(2)
_cell_measurement_theta_max 29.46
_cell_measurement_theta_min 3.027
_cell_volume 1944.5(7)
_computing_cell_refinement 'Apex II (Bruker-AXS, 2007)'
_computing_data_collection 'Apex II (Bruker-AXS, 2007)'
_computing_data_reduction
;
SAINT v7.34A (Bruker-AXS, 2007) & XPREP v2005/4 (Bruker-AXS, 2005)
;
_computing_molecular_graphics 'Bruker SHELXTL'
_computing_publication_material 'Bruker SHELXTL'
_computing_structure_refinement 'SHELXL-97 (Sheldrick, 1997)'
_computing_structure_solution 'SHELXS-97 (Sheldrick, 1990)'
_diffrn_ambient_temperature 173(2)
_diffrn_detector_area_resol_mean 8.366
_diffrn_measured_fraction_theta_full 0.967
_diffrn_measured_fraction_theta_max 0.967
_diffrn_measurement_device_type 'Bruker-AXS Kappa'
_diffrn_measurement_method '\w & \f scans'
_diffrn_radiation_monochromator graphite
_diffrn_radiation_source 'fine-focus sealed tube'
_diffrn_radiation_type MoK\a
_diffrn_radiation_wavelength 0.71073
_diffrn_reflns_av_R_equivalents 0.0448
_diffrn_reflns_av_sigmaI/netI 0.0335
_diffrn_reflns_limit_h_max 15
_diffrn_reflns_limit_h_min -12
_diffrn_reflns_limit_k_max 18
_diffrn_reflns_limit_k_min -19
_diffrn_reflns_limit_l_max 20
_diffrn_reflns_limit_l_min -20
_diffrn_reflns_number 79391
_diffrn_reflns_theta_full 29.70
_diffrn_reflns_theta_max 29.70
_diffrn_reflns_theta_min 3.34
_exptl_absorpt_coefficient_mu 7.373
_exptl_absorpt_correction_T_max 0.7459
_exptl_absorpt_correction_T_min 0.6298
_exptl_absorpt_correction_type multi-scan
_exptl_absorpt_process_details 'SADABS - Bruker 2007'
_exptl_crystal_colour orange
_exptl_crystal_density_diffrn 1.977
_exptl_crystal_density_method 'not measured'
_exptl_crystal_description block
_exptl_crystal_F_000 1116
_exptl_crystal_size_max 0.08
_exptl_crystal_size_mid 0.08
_exptl_crystal_size_min 0.06
_refine_diff_density_max 2.660
_refine_diff_density_min -2.237
_refine_diff_density_rms 0.150
_refine_ls_extinction_method none
_refine_ls_goodness_of_fit_ref 1.030
_refine_ls_hydrogen_treatment mixed
_refine_ls_matrix_type full
_refine_ls_number_parameters 430
_refine_ls_number_reflns 10673
_refine_ls_number_restraints 0
_refine_ls_restrained_S_all 1.030
_refine_ls_R_factor_all 0.0354
_refine_ls_R_factor_gt 0.0253
_refine_ls_shift/su_max 0.002
_refine_ls_shift/su_mean 0.000
_refine_ls_structure_factor_coef Fsqd
_refine_ls_weighting_details 'calc w=1/[\s^2^(Fo^2^)+(0.0198P)^2^+5.4257P] where P=(Fo^2^+2Fc^2^)/3'
_refine_ls_weighting_scheme calc
_refine_ls_wR_factor_gt 0.0539
_refine_ls_wR_factor_ref 0.0575
_reflns_number_gt 8955
_reflns_number_total 10673
_reflns_threshold_expression >2sigma(I)
_cod_data_source_file c0dt01718c.txt
_cod_data_source_block 11
_cod_original_cell_volume 1944.5(6)
_cod_original_sg_symbol_H-M P-1
_cod_database_code 7015559

loop_
_symmetry_equiv_pos_as_xyz
'x, y, z'
'-x, -y, -z'

loop_
_atom_site_label
_atom_site_type_symbol
_atom_site_fract_x
_atom_site_fract_y
_atom_site_fract_z
_atom_site_U_iso_or_equiv
_atom_site_adp_type
_atom_site_occupancy
_atom_site_symmetry_multiplicity
_atom_site_calc_flag
_atom_site_refinement_flags
_atom_site_disorder_assembly
_atom_site_disorder_group
Ir1 Ir 0.643307(12) 0.515369(10) 0.196510(9) 0.01131(4) Uani 1 1 d . . .
H1 H 0.625(4) 0.574(3) 0.146(3) 0.014 Uiso 1 1 d . . .
Ir2 Ir 0.582792(13) 0.965367(10) 0.280328(9) 0.01288(4) Uani 1 1 d . . .
Cl1 Cl 0.72867(9) 1.04731(7) 0.43911(6) 0.01952(17) Uani 1 1 d . . .
N1 N 0.5305(3) 0.6871(2) 0.3229(2) 0.0135(6) Uani 1 1 d . . .
N2 N 0.3138(3) 0.6346(3) 0.2954(2) 0.0176(6) Uani 1 1 d . . .
N3 N 0.6836(3) 0.6551(2) 0.4254(2) 0.0150(6) Uani 1 1 d . . .
N4 N 0.6732(3) 0.5695(2) 0.5208(2) 0.0173(6) Uani 1 1 d . . .
N5 N 0.7819(3) 0.7768(2) 0.3418(2) 0.0116(5) Uani 1 1 d . . .
N6 N 0.9184(3) 0.9161(2) 0.3213(2) 0.0151(6) Uani 1 1 d . . .
S1 S 0.41113(9) 0.47271(7) 0.18918(7) 0.01740(17) Uani 1 1 d . . .
S2 S 0.64637(9) 0.43872(7) 0.32012(6) 0.01667(17) Uani 1 1 d . . .
S3 S 0.67197(8) 0.82766(7) 0.20338(6) 0.01459(16) Uani 1 1 d . . .
B1 B 0.6645(4) 0.6674(3) 0.3250(3) 0.0128(7) Uani 1 1 d . . .
C1 C 0.4171(3) 0.6020(3) 0.2695(2) 0.0139(7) Uani 1 1 d . . .
C2 C 0.4975(4) 0.7756(3) 0.3843(3) 0.0180(7) Uani 1 1 d . . .
H2 H 0.5585 0.8466 0.4298 0.022 Uiso 1 1 calc R . .
C3 C 0.3634(4) 0.7434(3) 0.3681(3) 0.0202(8) Uani 1 1 d . . .
H3 H 0.3133 0.7868 0.4003 0.024 Uiso 1 1 calc R . .
C4 C 0.1741(4) 0.5655(3) 0.2537(3) 0.0247(8) Uani 1 1 d . . .
H4A H 0.1668 0.4944 0.1999 0.037 Uiso 1 1 calc R . .
H4B H 0.1323 0.6026 0.2266 0.037 Uiso 1 1 calc R . .
H4C H 0.1293 0.5532 0.3067 0.037 Uiso 1 1 calc R . .
C5 C 0.6700(3) 0.5578(3) 0.4251(2) 0.0139(6) Uani 1 1 d . . .
C6 C 0.6938(4) 0.7303(3) 0.5247(3) 0.0193(7) Uani 1 1 d . . .
H6 H 0.7027 0.8051 0.5467 0.023 Uiso 1 1 calc R . .
C7 C 0.6890(4) 0.6782(3) 0.5834(3) 0.0223(8) Uani 1 1 d . . .
H7 H 0.6951 0.7094 0.6543 0.027 Uiso 1 1 calc R . .
C8 C 0.6681(4) 0.4832(3) 0.5517(3) 0.0244(8) Uani 1 1 d . . .
H8A H 0.5999 0.4131 0.5042 0.037 Uiso 1 1 calc R . .
H8B H 0.6465 0.5032 0.6191 0.037 Uiso 1 1 calc R . .
H8C H 0.7545 0.4754 0.5525 0.037 Uiso 1 1 calc R . .
C9 C 0.7921(3) 0.8410(3) 0.2931(2) 0.0135(6) Uani 1 1 d . . .
C10 C 0.9054(3) 0.8127(3) 0.4005(2) 0.0145(7) Uani 1 1 d . . .
H10 H 0.9273 0.7815 0.4416 0.017 Uiso 1 1 calc R . .
C11 C 0.9889(3) 0.8991(3) 0.3889(3) 0.0169(7) Uani 1 1 d . . .
H11 H 1.0791 0.9406 0.4211 0.020 Uiso 1 1 calc R . .
C12 C 0.9687(4) 1.0045(3) 0.2895(3) 0.0224(8) Uani 1 1 d . . .
H12A H 1.0120 0.9802 0.2319 0.034 Uiso 1 1 calc R . .
H12B H 1.0329 1.0703 0.3451 0.034 Uiso 1 1 calc R . .
H12C H 0.8948 1.0221 0.2703 0.034 Uiso 1 1 calc R . .
C13 C 0.8480(3) 0.5255(3) 0.2060(3) 0.0162(7) Uani 1 1 d . . .
H13 H 0.9024 0.5720 0.2753 0.019 Uiso 1 1 calc R . .
C14 C 0.8296(3) 0.5871(3) 0.1559(3) 0.0161(7) Uani 1 1 d . . .
H14 H 0.8737 0.6688 0.1965 0.019 Uiso 1 1 calc R . .
C15 C 0.8170(4) 0.5499(3) 0.0432(3) 0.0224(8) Uani 1 1 d . . .
H15A H 0.9061 0.5591 0.0255 0.027 Uiso 1 1 calc R . .
H15B H 0.7837 0.5982 0.0251 0.027 Uiso 1 1 calc R . .
C16 C 0.7239(4) 0.4293(3) -0.0192(3) 0.0225(8) Uani 1 1 d . . .
H16A H 0.6888 0.4203 -0.0860 0.027 Uiso 1 1 calc R . .
H16B H 0.7755 0.3811 -0.0298 0.027 Uiso 1 1 calc R . .
C17 C 0.6078(4) 0.3918(3) 0.0295(3) 0.0193(7) Uani 1 1 d . . .
H17 H 0.5185 0.3699 -0.0099 0.023 Uiso 1 1 calc R . .
C18 C 0.6105(4) 0.3354(3) 0.0865(3) 0.0170(7) Uani 1 1 d . . .
H18 H 0.5230 0.2793 0.0815 0.020 Uiso 1 1 calc R . .
C19 C 0.7306(4) 0.3112(3) 0.1111(3) 0.0181(7) Uani 1 1 d . . .
H19A H 0.7411 0.2539 0.0494 0.022 Uiso 1 1 calc R . .
H19B H 0.7138 0.2807 0.1610 0.022 Uiso 1 1 calc R . .
C20 C 0.8617(4) 0.4130(3) 0.1533(3) 0.0200(7) Uani 1 1 d . . .
H20A H 0.9178 0.4049 0.2015 0.024 Uiso 1 1 calc R . .
H20B H 0.9091 0.4129 0.0972 0.024 Uiso 1 1 calc R . .
C21 C 0.5265(4) 1.1065(3) 0.3269(3) 0.0216(8) Uani 1 1 d . . .
H21 H 0.5889 1.1742 0.3850 0.026 Uiso 1 1 calc R . .
C22 C 0.4418(4) 1.0254(3) 0.3527(3) 0.0202(8) Uani 1 1 d . . .
H22 H 0.4553 1.0463 0.4264 0.024 Uiso 1 1 calc R . .
C23 C 0.2999(4) 0.9529(3) 0.2979(3) 0.0240(8) Uani 1 1 d . . .
H23A H 0.2460 0.9997 0.3101 0.029 Uiso 1 1 calc R . .
H23B H 0.2624 0.8992 0.3257 0.029 Uiso 1 1 calc R . .
C24 C 0.2899(4) 0.8903(3) 0.1849(3) 0.0253(8) Uani 1 1 d . . .
H24A H 0.2681 0.9317 0.1508 0.030 Uiso 1 1 calc R . .
H24B H 0.2171 0.8172 0.1595 0.030 Uiso 1 1 calc R . .
C25 C 0.4195(4) 0.8743(3) 0.1593(3) 0.0204(8) Uani 1 1 d . . .
H25 H 0.4090 0.7955 0.1197 0.025 Uiso 1 1 calc R . .
C26 C 0.5203(4) 0.9495(3) 0.1372(3) 0.0221(8) Uani 1 1 d . . .
H26 H 0.5675 0.9138 0.0847 0.027 Uiso 1 1 calc R . .
C27 C 0.5177(5) 1.0575(4) 0.1417(3) 0.0312(10) Uani 1 1 d . . .
H27A H 0.4526 1.0412 0.0840 0.037 Uiso 1 1 calc R . .
H27B H 0.6061 1.1016 0.1357 0.037 Uiso 1 1 calc R . .
C28 C 0.4810(4) 1.1259(3) 0.2396(3) 0.0274(9) Uani 1 1 d . . .
H28A H 0.5226 1.2052 0.2559 0.033 Uiso 1 1 calc R . .
H28B H 0.3836 1.1058 0.2300 0.033 Uiso 1 1 calc R . .
C29 C 0.1175(5) 0.7106(4) 0.6167(4) 0.0400(11) Uani 1 1 d . . .
H29A H 0.1725 0.6700 0.6249 0.048 Uiso 1 1 calc R . .
H29B H 0.1777 0.7817 0.6203 0.048 Uiso 1 1 calc R . .
Cl2 Cl 0.02647(14) 0.73628(11) 0.71555(10) 0.0470(3) Uani 1 1 d . . .
Cl3 Cl 0.01032(12) 0.63224(11) 0.49772(10) 0.0419(3) Uani 1 1 d . . .
C30 C 0.8359(8) 0.8234(9) 0.9829(6) 0.101(3) Uani 1 1 d . . .
H30A H 0.7662 0.7525 0.9716 0.121 Uiso 1 1 calc R . .
H30B H 0.8349 0.8787 1.0499 0.121 Uiso 1 1 calc R . .
Cl4 Cl 0.98394(19) 0.80759(19) 0.98991(19) 0.0897(6) Uani 1 1 d . . .
Cl5 Cl 0.7901(3) 0.8604(2) 0.8994(2) 0.1181(9) Uani 1 1 d . . .

loop_
_atom_site_aniso_label
_atom_site_aniso_U_11
_atom_site_aniso_U_22
_atom_site_aniso_U_33
_atom_site_aniso_U_23
_atom_site_aniso_U_13
_atom_site_aniso_U_12
Ir1 0.01102(6) 0.01155(6) 0.00992(6) 0.00306(5) 0.00187(5) 0.00450(5)
Ir2 0.01240(6) 0.01315(6) 0.01161(7) 0.00307(5) 0.00171(5) 0.00594(5)
Cl1 0.0189(4) 0.0207(4) 0.0142(4) 0.0018(3) -0.0011(3) 0.0094(4)
N1 0.0145(13) 0.0138(13) 0.0137(14) 0.0055(11) 0.0048(11) 0.0074(12)
N2 0.0155(14) 0.0234(15) 0.0172(15) 0.0096(13) 0.0065(12) 0.0101(13)
N3 0.0149(14) 0.0163(14) 0.0124(14) 0.0049(11) 0.0022(11) 0.0060(12)
N4 0.0173(15) 0.0217(15) 0.0167(15) 0.0106(13) 0.0049(12) 0.0086(13)
N5 0.0120(13) 0.0127(13) 0.0105(13) 0.0036(11) 0.0029(10) 0.0069(11)
N6 0.0129(13) 0.0147(13) 0.0174(15) 0.0069(12) 0.0021(11) 0.0048(12)
S1 0.0118(4) 0.0167(4) 0.0174(4) 0.0026(3) 0.0014(3) 0.0040(3)
S2 0.0218(4) 0.0149(4) 0.0158(4) 0.0074(3) 0.0055(3) 0.0087(4)
S3 0.0159(4) 0.0161(4) 0.0128(4) 0.0052(3) 0.0024(3) 0.0087(3)
B1 0.0127(17) 0.0123(17) 0.0129(17) 0.0050(14) 0.0025(14) 0.0044(14)
C1 0.0131(15) 0.0189(16) 0.0137(16) 0.0090(13) 0.0044(12) 0.0081(14)
C2 0.0214(18) 0.0174(17) 0.0171(17) 0.0071(14) 0.0077(14) 0.0097(15)
C3 0.0233(19) 0.0231(18) 0.0206(18) 0.0090(15) 0.0116(15) 0.0164(16)
C4 0.0108(16) 0.035(2) 0.026(2) 0.0142(18) 0.0017(14) 0.0050(16)
C5 0.0128(15) 0.0174(16) 0.0129(16) 0.0070(13) 0.0034(12) 0.0066(14)
C6 0.0221(18) 0.0200(17) 0.0121(16) 0.0036(14) 0.0036(14) 0.0076(15)
C7 0.0228(19) 0.0270(19) 0.0144(17) 0.0061(15) 0.0037(14) 0.0098(16)
C8 0.027(2) 0.033(2) 0.026(2) 0.0202(18) 0.0108(16) 0.0161(18)
C9 0.0130(15) 0.0131(15) 0.0129(16) 0.0036(13) 0.0042(12) 0.0055(13)
C10 0.0145(16) 0.0134(15) 0.0131(16) 0.0029(13) -0.0014(13) 0.0061(13)
C11 0.0123(16) 0.0169(16) 0.0207(18) 0.0055(14) 0.0010(13) 0.0079(14)
C12 0.0187(18) 0.0216(18) 0.031(2) 0.0159(17) 0.0059(15) 0.0061(16)
C13 0.0090(15) 0.0200(17) 0.0175(17) 0.0056(14) 0.0037(13) 0.0062(14)
C14 0.0150(16) 0.0138(16) 0.0182(17) 0.0054(14) 0.0064(13) 0.0054(14)
C15 0.029(2) 0.0216(18) 0.0181(18) 0.0087(15) 0.0114(15) 0.0104(17)
C16 0.031(2) 0.0239(19) 0.0143(17) 0.0077(15) 0.0077(15) 0.0124(17)
C17 0.0239(18) 0.0158(16) 0.0118(16) 0.0001(13) 0.0025(14) 0.0072(15)
C18 0.0182(17) 0.0117(15) 0.0135(16) -0.0010(13) 0.0008(13) 0.0047(14)
C19 0.0203(18) 0.0148(16) 0.0193(18) 0.0052(14) 0.0054(14) 0.0092(15)
C20 0.0165(17) 0.0196(17) 0.027(2) 0.0092(15) 0.0043(15) 0.0106(15)
C21 0.0214(18) 0.0151(17) 0.0219(19) -0.0004(14) 0.0006(15) 0.0100(15)
C22 0.0212(18) 0.0249(19) 0.0154(17) 0.0030(15) 0.0050(14) 0.0168(16)
C23 0.0163(18) 0.028(2) 0.028(2) 0.0102(17) 0.0075(15) 0.0123(16)
C24 0.0184(18) 0.0238(19) 0.028(2) 0.0059(16) 0.0001(15) 0.0075(16)
C25 0.0211(18) 0.0204(18) 0.0142(17) 0.0006(14) -0.0029(14) 0.0103(15)
C26 0.030(2) 0.0272(19) 0.0139(17) 0.0088(15) 0.0056(15) 0.0162(17)
C27 0.045(3) 0.036(2) 0.033(2) 0.024(2) 0.017(2) 0.027(2)
C28 0.031(2) 0.0188(18) 0.037(2) 0.0137(17) 0.0073(18) 0.0135(17)
C29 0.027(2) 0.046(3) 0.061(3) 0.035(3) 0.008(2) 0.016(2)
Cl2 0.0538(8) 0.0570(8) 0.0545(8) 0.0394(7) 0.0180(6) 0.0300(7)
Cl3 0.0406(6) 0.0510(7) 0.0511(7) 0.0322(6) 0.0116(5) 0.0247(6)
C30 0.075(5) 0.216(10) 0.074(5) 0.095(6) 0.038(4) 0.088(6)
Cl4 0.0620(11) 0.1148(16) 0.1409(19) 0.0848(15) 0.0314(11) 0.0534(11)
Cl5 0.127(2) 0.149(2) 0.139(2) 0.1019(19) 0.0163(17) 0.0759(18)

loop_
_atom_type_symbol
_atom_type_description
_atom_type_scat_dispersion_real
_atom_type_scat_dispersion_imag
_atom_type_scat_source
C C 0.0033 0.0016 'International Tables Vol C Tables 4.2.6.8 and 6.1.1.4'
H H 0.0000 0.0000 'International Tables Vol C Tables 4.2.6.8 and 6.1.1.4'
B B 0.0013 0.0007 'International Tables Vol C Tables 4.2.6.8 and 6.1.1.4'
N N 0.0061 0.0033 'International Tables Vol C Tables 4.2.6.8 and 6.1.1.4'
S S 0.1246 0.1234 'International Tables Vol C Tables 4.2.6.8 and 6.1.1.4'
Ir Ir -1.4442 7.9887 'International Tables Vol C Tables 4.2.6.8 and 6.1.1.4'
Cl Cl 0.1484 0.1585 'International Tables Vol C Tables 4.2.6.8 and 6.1.1.4'

loop_
_geom_angle_atom_site_label_1
_geom_angle_atom_site_label_2
_geom_angle_atom_site_label_3
_geom_angle
_geom_angle_site_symmetry_1
_geom_angle_site_symmetry_3
_geom_angle_publ_flag
B1 Ir1 C14 94.13(14) . . ?
B1 Ir1 C13 100.34(14) . . ?
C14 Ir1 C13 37.81(13) . . ?
B1 Ir1 C17 158.29(14) . . ?
C14 Ir1 C17 79.33(13) . . ?
C13 Ir1 C17 87.21(14) . . ?
B1 Ir1 C18 166.32(13) . . ?
C14 Ir1 C18 94.68(13) . . ?
C13 Ir1 C18 80.50(13) . . ?
C17 Ir1 C18 34.80(13) . . ?
B1 Ir1 S1 85.27(10) . . ?
C14 Ir1 S1 151.81(10) . . ?
C13 Ir1 S1 169.16(10) . . ?
C17 Ir1 S1 90.88(10) . . ?
C18 Ir1 S1 91.86(9) . . ?
B1 Ir1 S2 85.63(10) . . ?
C14 Ir1 S2 118.41(10) . . ?
C13 Ir1 S2 81.57(10) . . ?
C17 Ir1 S2 115.76(10) . . ?
C18 Ir1 S2 80.97(9) . . ?
S1 Ir1 S2 89.69(3) . . ?
B1 Ir1 H1 81.3(16) . . ?
C14 Ir1 H1 71.2(16) . . ?
C13 Ir1 H1 109.0(16) . . ?
C17 Ir1 H1 76.9(16) . . ?
C18 Ir1 H1 111.4(15) . . ?
S1 Ir1 H1 80.9(16) . . ?
S2 Ir1 H1 164.5(16) . . ?
C26 Ir2 C22 97.78(15) . . ?
C26 Ir2 C25 39.08(15) . . ?
C22 Ir2 C25 81.19(15) . . ?
C26 Ir2 C21 81.72(15) . . ?
C22 Ir2 C21 38.97(15) . . ?
C25 Ir2 C21 90.53(14) . . ?
C26 Ir2 S3 88.83(11) . . ?
C22 Ir2 S3 153.95(11) . . ?
C25 Ir2 S3 88.55(11) . . ?
C21 Ir2 S3 166.02(11) . . ?
C26 Ir2 Cl1 155.23(11) . . ?
C22 Ir2 Cl1 90.24(10) . . ?
C25 Ir2 Cl1 165.29(11) . . ?
C21 Ir2 Cl1 90.23(10) . . ?
S3 Ir2 Cl1 94.19(3) . . ?
C1 N1 C2 107.9(3) . . ?
C1 N1 B1 119.9(3) . . ?
C2 N1 B1 130.8(3) . . ?
C1 N2 C3 108.6(3) . . ?
C1 N2 C4 125.2(3) . . ?
C3 N2 C4 126.2(3) . . ?
C5 N3 C6 107.8(3) . . ?
C5 N3 B1 122.0(3) . . ?
C6 N3 B1 129.3(3) . . ?
C5 N4 C7 108.4(3) . . ?
C5 N4 C8 124.8(3) . . ?
C7 N4 C8 126.8(3) . . ?
C9 N5 C10 107.6(3) . . ?
C9 N5 B1 128.8(3) . . ?
C10 N5 B1 122.8(3) . . ?
C9 N6 C11 108.8(3) . . ?
C9 N6 C12 125.3(3) . . ?
C11 N6 C12 125.8(3) . . ?
C1 S1 Ir1 98.06(12) . . ?
C5 S2 Ir1 96.64(12) . . ?
C9 S3 Ir2 108.30(12) . . ?
N1 B1 N5 108.8(3) . . ?
N1 B1 N3 104.1(3) . . ?
N5 B1 N3 105.0(3) . . ?
N1 B1 Ir1 109.1(2) . . ?
N5 B1 Ir1 118.7(2) . . ?
N3 B1 Ir1 110.2(2) . . ?
N1 C1 N2 108.5(3) . . ?
N1 C1 S1 123.5(3) . . ?
N2 C1 S1 127.9(3) . . ?
C3 C2 N1 108.4(3) . . ?
C3 C2 H2 125.8 . . ?
N1 C2 H2 125.8 . . ?
C2 C3 N2 106.6(3) . . ?
C2 C3 H3 126.7 . . ?
N2 C3 H3 126.7 . . ?
N2 C4 H4A 109.5 . . ?
N2 C4 H4B 109.5 . . ?
H4A C4 H4B 109.5 . . ?
N2 C4 H4C 109.5 . . ?
H4A C4 H4C 109.5 . . ?
H4B C4 H4C 109.5 . . ?
N3 C5 N4 108.5(3) . . ?
N3 C5 S2 125.1(3) . . ?
N4 C5 S2 126.3(3) . . ?
C7 C6 N3 108.1(3) . . ?
C7 C6 H6 125.9 . . ?
N3 C6 H6 125.9 . . ?
C6 C7 N4 107.1(3) . . ?
C6 C7 H7 126.4 . . ?
N4 C7 H7 126.4 . . ?
N4 C8 H8A 109.5 . . ?
N4 C8 H8B 109.5 . . ?
H8A C8 H8B 109.5 . . ?
N4 C8 H8C 109.5 . . ?
H8A C8 H8C 109.5 . . ?
H8B C8 H8C 109.5 . . ?
N5 C9 N6 108.0(3) . . ?
N5 C9 S3 127.7(3) . . ?
N6 C9 S3 124.2(3) . . ?
C11 C10 N5 108.5(3) . . ?
C11 C10 H10 125.8 . . ?
N5 C10 H10 125.7 . . ?
C10 C11 N6 107.0(3) . . ?
C10 C11 H11 126.5 . . ?
N6 C11 H11 126.5 . . ?
N6 C12 H12A 109.5 . . ?
N6 C12 H12B 109.5 . . ?
H12A C12 H12B 109.5 . . ?
N6 C12 H12C 109.5 . . ?
H12A C12 H12C 109.5 . . ?
H12B C12 H12C 109.5 . . ?
C14 C13 C20 123.9(3) . . ?
C14 C13 Ir1 71.0(2) . . ?
C20 C13 Ir1 113.4(2) . . ?
C14 C13 H13 113.8 . . ?
C20 C13 H13 113.8 . . ?
Ir1 C13 H13 113.8 . . ?
C13 C14 C15 124.8(3) . . ?
C13 C14 Ir1 71.21(19) . . ?
C15 C14 Ir1 112.0(2) . . ?
C13 C14 H14 113.8 . . ?
C15 C14 H14 113.8 . . ?
Ir1 C14 H14 113.8 . . ?
C14 C15 C16 113.6(3) . . ?
C14 C15 H15A 108.9 . . ?
C16 C15 H15A 108.9 . . ?
C14 C15 H15B 108.9 . . ?
C16 C15 H15B 108.9 . . ?
H15A C15 H15B 107.7 . . ?
C17 C16 C15 113.5(3) . . ?
C17 C16 H16A 108.9 . . ?
C15 C16 H16A 108.9 . . ?
C17 C16 H16B 108.9 . . ?
C15 C16 H16B 108.9 . . ?
H16A C16 H16B 107.7 . . ?
C18 C17 C16 122.2(4) . . ?
C18 C17 Ir1 72.6(2) . . ?
C16 C17 Ir1 110.8(2) . . ?
C18 C17 H17 114.7 . . ?
C16 C17 H17 114.7 . . ?
Ir1 C17 H17 114.7 . . ?
C17 C18 C19 123.7(3) . . ?
C17 C18 Ir1 72.6(2) . . ?
C19 C18 Ir1 108.1(2) . . ?
C17 C18 H18 114.8 . . ?
C19 C18 H18 114.8 . . ?
Ir1 C18 H18 114.8 . . ?
C18 C19 C20 114.1(3) . . ?
C18 C19 H19A 108.7 . . ?
C20 C19 H19A 108.7 . . ?
C18 C19 H19B 108.7 . . ?
C20 C19 H19B 108.7 . . ?
H19A C19 H19B 107.6 . . ?
C13 C20 C19 116.0(3) . . ?
C13 C20 H20A 108.3 . . ?
C19 C20 H20A 108.3 . . ?
C13 C20 H20B 108.3 . . ?
C19 C20 H20B 108.3 . . ?
H20A C20 H20B 107.4 . . ?
C22 C21 C28 121.7(3) . . ?
C22 C21 Ir2 69.0(2) . . ?
C28 C21 Ir2 113.4(3) . . ?
C22 C21 H21 114.9 . . ?
C28 C21 H21 114.9 . . ?
Ir2 C21 H21 114.9 . . ?
C21 C22 C23 123.4(3) . . ?
C21 C22 Ir2 72.0(2) . . ?
C23 C22 Ir2 113.2(2) . . ?
C21 C22 H22 113.8 . . ?
C23 C22 H22 113.8 . . ?
Ir2 C22 H22 113.8 . . ?
C22 C23 C24 112.6(3) . . ?
C22 C23 H23A 109.1 . . ?
C24 C23 H23A 109.1 . . ?
C22 C23 H23B 109.1 . . ?
C24 C23 H23B 109.1 . . ?
H23A C23 H23B 107.8 . . ?
C23 C24 C25 111.7(3) . . ?
C23 C24 H24A 109.3 . . ?
C25 C24 H24A 109.3 . . ?
C23 C24 H24B 109.3 . . ?
C25 C24 H24B 109.3 . . ?
H24A C24 H24B 107.9 . . ?
C26 C25 C24 122.8(3) . . ?
C26 C25 Ir2 70.0(2) . . ?
C24 C25 Ir2 114.9(2) . . ?
C26 C25 H25 113.9 . . ?
C24 C25 H25 113.9 . . ?
Ir2 C25 H25 113.9 . . ?
C25 C26 C27 124.8(4) . . ?
C25 C26 Ir2 70.9(2) . . ?
C27 C26 Ir2 111.7(3) . . ?
C25 C26 H26 113.9 . . ?
C27 C26 H26 113.9 . . ?
Ir2 C26 H26 113.9 . . ?
C26 C27 C28 112.5(3) . . ?
C26 C27 H27A 109.1 . . ?
C28 C27 H27A 109.1 . . ?
C26 C27 H27B 109.1 . . ?
C28 C27 H27B 109.1 . . ?
H27A C27 H27B 107.8 . . ?
C21 C28 C27 111.6(3) . . ?
C21 C28 H28A 109.3 . . ?
C27 C28 H28A 109.3 . . ?
C21 C28 H28B 109.3 . . ?
C27 C28 H28B 109.3 . . ?
H28A C28 H28B 108.0 . . ?
Cl2 C29 Cl3 111.2(3) . . ?
Cl2 C29 H29A 109.4 . . ?
Cl3 C29 H29A 109.4 . . ?
Cl2 C29 H29B 109.4 . . ?
Cl3 C29 H29B 109.4 . . ?
H29A C29 H29B 108.0 . . ?
Cl5 C30 Cl4 120.7(4) . . ?
Cl5 C30 H30A 107.1 . . ?
Cl4 C30 H30A 107.1 . . ?
Cl5 C30 H30B 107.1 . . ?
Cl4 C30 H30B 107.1 . . ?
H30A C30 H30B 106.8 . . ?

loop_
_geom_bond_atom_site_label_1
_geom_bond_atom_site_label_2
_geom_bond_distance
_geom_bond_site_symmetry_2
_geom_bond_publ_flag
Ir1 B1 2.166(4) . ?
Ir1 C14 2.172(3) . ?
Ir1 C13 2.175(3) . ?
Ir1 C17 2.313(3) . ?
Ir1 C18 2.314(3) . ?
Ir1 S1 2.3801(10) . ?
Ir1 S2 2.4827(9) . ?
Ir1 H1 1.37(4) . ?
Ir2 C26 2.103(4) . ?
Ir2 C22 2.105(4) . ?
Ir2 C25 2.115(3) . ?
Ir2 C21 2.144(4) . ?
Ir2 S3 2.3627(9) . ?
Ir2 Cl1 2.3986(9) . ?
N1 C1 1.344(4) . ?
N1 C2 1.390(4) . ?
N1 B1 1.571(5) . ?
N2 C1 1.358(5) . ?
N2 C3 1.388(5) . ?
N2 C4 1.460(5) . ?
N3 C5 1.342(4) . ?
N3 C6 1.401(4) . ?
N3 B1 1.580(5) . ?
N4 C5 1.356(4) . ?
N4 C7 1.395(5) . ?
N4 C8 1.459(5) . ?
N5 C9 1.355(4) . ?
N5 C10 1.393(4) . ?
N5 B1 1.577(4) . ?
N6 C9 1.359(4) . ?
N6 C11 1.384(5) . ?
N6 C12 1.465(4) . ?
S1 C1 1.721(4) . ?
S2 C5 1.711(4) . ?
S3 C9 1.741(4) . ?
C2 C3 1.357(5) . ?
C2 H2 0.9500 . ?
C3 H3 0.9500 . ?
C4 H4A 0.9800 . ?
C4 H4B 0.9800 . ?
C4 H4C 0.9800 . ?
C6 C7 1.343(5) . ?
C6 H6 0.9500 . ?
C7 H7 0.9500 . ?
C8 H8A 0.9800 . ?
C8 H8B 0.9800 . ?
C8 H8C 0.9800 . ?
C10 C11 1.348(5) . ?
C10 H10 0.9500 . ?
C11 H11 0.9500 . ?
C12 H12A 0.9800 . ?
C12 H12B 0.9800 . ?
C12 H12C 0.9800 . ?
C13 C14 1.408(5) . ?
C13 C20 1.534(5) . ?
C13 H13 1.0000 . ?
C14 C15 1.520(5) . ?
C14 H14 1.0000 . ?
C15 C16 1.536(5) . ?
C15 H15A 0.9900 . ?
C15 H15B 0.9900 . ?
C16 C17 1.523(5) . ?
C16 H16A 0.9900 . ?
C16 H16B 0.9900 . ?
C17 C18 1.384(5) . ?
C17 H17 1.0000 . ?
C18 C19 1.521(5) . ?
C18 H18 1.0000 . ?
C19 C20 1.546(5) . ?
C19 H19A 0.9900 . ?
C19 H19B 0.9900 . ?
C20 H20A 0.9900 . ?
C20 H20B 0.9900 . ?
C21 C22 1.418(5) . ?
C21 C28 1.525(6) . ?
C21 H21 1.0000 . ?
C22 C23 1.521(5) . ?
C22 H22 1.0000 . ?
C23 C24 1.526(5) . ?
C23 H23A 0.9900 . ?
C23 H23B 0.9900 . ?
C24 C25 1.532(5) . ?
C24 H24A 0.9900 . ?
C24 H24B 0.9900 . ?
C25 C26 1.410(5) . ?
C25 H25 1.0000 . ?
C26 C27 1.522(5) . ?
C26 H26 1.0000 . ?
C27 C28 1.535(6) . ?
C27 H27A 0.9900 . ?
C27 H27B 0.9900 . ?
C28 H28A 0.9900 . ?
C28 H28B 0.9900 . ?
C29 Cl2 1.772(5) . ?
C29 Cl3 1.774(5) . ?
C29 H29A 0.9900 . ?
C29 H29B 0.9900 . ?
C30 Cl5 1.646(7) . ?
C30 Cl4 1.699(7) . ?
C30 H30A 0.9900 . ?
C30 H30B 0.9900 . ?

loop_
_geom_torsion_atom_site_label_1
_geom_torsion_atom_site_label_2
_geom_torsion_atom_site_label_3
_geom_torsion_atom_site_label_4
_geom_torsion
_geom_torsion_site_symmetry_1
_geom_torsion_site_symmetry_2
_geom_torsion_site_symmetry_3
_geom_torsion_site_symmetry_4
_geom_torsion_publ_flag
B1 Ir1 S1 C1 13.47(15) . . . . ?
C14 Ir1 S1 C1 -76.4(2) . . . . ?
C13 Ir1 S1 C1 135.2(5) . . . . ?
C17 Ir1 S1 C1 -145.14(15) . . . . ?
C18 Ir1 S1 C1 -179.93(15) . . . . ?
S2 Ir1 S1 C1 99.11(12) . . . . ?
B1 Ir1 S2 C5 -2.32(16) . . . . ?
C14 Ir1 S2 C5 90.01(16) . . . . ?
C13 Ir1 S2 C5 98.82(15) . . . . ?
C17 Ir1 S2 C5 -178.43(16) . . . . ?
C18 Ir1 S2 C5 -179.54(15) . . . . ?
S1 Ir1 S2 C5 -87.61(12) . . . . ?
C26 Ir2 S3 C9 158.38(16) . . . . ?
C22 Ir2 S3 C9 -96.2(3) . . . . ?
C25 Ir2 S3 C9 -162.54(16) . . . . ?
C21 Ir2 S3 C9 111.1(4) . . . . ?
Cl1 Ir2 S3 C9 2.99(12) . . . . ?
C1 N1 B1 N5 151.4(3) . . . . ?
C2 N1 B1 N5 -44.2(4) . . . . ?
C1 N1 B1 N3 -97.0(3) . . . . ?
C2 N1 B1 N3 67.4(4) . . . . ?
C1 N1 B1 Ir1 20.5(4) . . . . ?
C2 N1 B1 Ir1 -175.1(3) . . . . ?
C9 N5 B1 N1 -49.0(4) . . . . ?
C10 N5 B1 N1 142.8(3) . . . . ?
C9 N5 B1 N3 -159.9(3) . . . . ?
C10 N5 B1 N3 31.8(4) . . . . ?
C9 N5 B1 Ir1 76.5(4) . . . . ?
C10 N5 B1 Ir1 -91.8(3) . . . . ?
C5 N3 B1 N1 108.8(3) . . . . ?
C6 N3 B1 N1 -59.4(4) . . . . ?
C5 N3 B1 N5 -136.9(3) . . . . ?
C6 N3 B1 N5 54.9(4) . . . . ?
C5 N3 B1 Ir1 -8.0(4) . . . . ?
C6 N3 B1 Ir1 -176.2(3) . . . . ?
C14 Ir1 B1 N1 133.2(2) . . . . ?
C13 Ir1 B1 N1 170.9(2) . . . . ?
C17 Ir1 B1 N1 61.9(5) . . . . ?
C18 Ir1 B1 N1 -96.8(6) . . . . ?
S1 Ir1 B1 N1 -18.5(2) . . . . ?
S2 Ir1 B1 N1 -108.5(2) . . . . ?
C14 Ir1 B1 N5 7.9(3) . . . . ?
C13 Ir1 B1 N5 45.5(3) . . . . ?
C17 Ir1 B1 N5 -63.4(5) . . . . ?
C18 Ir1 B1 N5 137.8(5) . . . . ?
S1 Ir1 B1 N5 -143.8(3) . . . . ?
S2 Ir1 B1 N5 126.1(2) . . . . ?
C14 Ir1 B1 N3 -113.1(2) . . . . ?
C13 Ir1 B1 N3 -75.5(2) . . . . ?
C17 Ir1 B1 N3 175.6(3) . . . . ?
C18 Ir1 B1 N3 16.8(7) . . . . ?
S1 Ir1 B1 N3 95.2(2) . . . . ?
S2 Ir1 B1 N3 5.1(2) . . . . ?
C2 N1 C1 N2 0.2(4) . . . . ?
B1 N1 C1 N2 167.8(3) . . . . ?
C2 N1 C1 S1 -175.9(2) . . . . ?
B1 N1 C1 S1 -8.3(4) . . . . ?
C3 N2 C1 N1 -0.5(4) . . . . ?
C4 N2 C1 N1 179.9(3) . . . . ?
C3 N2 C1 S1 175.3(3) . . . . ?
C4 N2 C1 S1 -4.2(5) . . . . ?
Ir1 S1 C1 N1 -7.0(3) . . . . ?
Ir1 S1 C1 N2 177.7(3) . . . . ?
C1 N1 C2 C3 0.3(4) . . . . ?
B1 N1 C2 C3 -165.5(3) . . . . ?
N1 C2 C3 N2 -0.6(4) . . . . ?
C1 N2 C3 C2 0.7(4) . . . . ?
C4 N2 C3 C2 -179.7(3) . . . . ?
C6 N3 C5 N4 -0.9(4) . . . . ?
B1 N3 C5 N4 -171.4(3) . . . . ?
C6 N3 C5 S2 176.9(3) . . . . ?
B1 N3 C5 S2 6.4(5) . . . . ?
C7 N4 C5 N3 0.3(4) . . . . ?
C8 N4 C5 N3 -176.7(3) . . . . ?
C7 N4 C5 S2 -177.5(3) . . . . ?
C8 N4 C5 S2 5.5(5) . . . . ?
Ir1 S2 C5 N3 -1.4(3) . . . . ?
Ir1 S2 C5 N4 176.0(3) . . . . ?
C5 N3 C6 C7 1.3(4) . . . . ?
B1 N3 C6 C7 170.8(3) . . . . ?
N3 C6 C7 N4 -1.1(4) . . . . ?
C5 N4 C7 C6 0.5(4) . . . . ?
C8 N4 C7 C6 177.4(3) . . . . ?
C10 N5 C9 N6 -0.7(4) . . . . ?
B1 N5 C9 N6 -170.4(3) . . . . ?
C10 N5 C9 S3 175.3(3) . . . . ?
B1 N5 C9 S3 5.6(5) . . . . ?
C11 N6 C9 N5 0.0(4) . . . . ?
C12 N6 C9 N5 -176.8(3) . . . . ?
C11 N6 C9 S3 -176.2(3) . . . . ?
C12 N6 C9 S3 7.1(5) . . . . ?
Ir2 S3 C9 N5 104.2(3) . . . . ?
Ir2 S3 C9 N6 -80.4(3) . . . . ?
C9 N5 C10 C11 1.2(4) . . . . ?
B1 N5 C10 C11 171.6(3) . . . . ?
N5 C10 C11 N6 -1.2(4) . . . . ?
C9 N6 C11 C10 0.8(4) . . . . ?
C12 N6 C11 C10 177.5(3) . . . . ?
B1 Ir1 C13 C14 -83.4(2) . . . . ?
C17 Ir1 C13 C14 76.1(2) . . . . ?
C18 Ir1 C13 C14 110.5(2) . . . . ?
S1 Ir1 C13 C14 156.2(4) . . . . ?
S2 Ir1 C13 C14 -167.3(2) . . . . ?
B1 Ir1 C13 C20 157.1(3) . . . . ?
C14 Ir1 C13 C20 -119.5(3) . . . . ?
C17 Ir1 C13 C20 -43.4(3) . . . . ?
C18 Ir1 C13 C20 -9.0(2) . . . . ?
S1 Ir1 C13 C20 36.6(7) . . . . ?
S2 Ir1 C13 C20 73.1(2) . . . . ?
C20 C13 C14 C15 1.8(5) . . . . ?
Ir1 C13 C14 C15 -104.2(3) . . . . ?
C20 C13 C14 Ir1 106.0(3) . . . . ?
B1 Ir1 C14 C13 101.6(2) . . . . ?
C17 Ir1 C14 C13 -99.3(2) . . . . ?
C18 Ir1 C14 C13 -67.9(2) . . . . ?
S1 Ir1 C14 C13 -170.74(17) . . . . ?
S2 Ir1 C14 C13 14.3(2) . . . . ?
B1 Ir1 C14 C15 -137.6(3) . . . . ?
C13 Ir1 C14 C15 120.9(3) . . . . ?
C17 Ir1 C14 C15 21.5(3) . . . . ?
C18 Ir1 C14 C15 52.9(3) . . . . ?
S1 Ir1 C14 C15 -49.9(4) . . . . ?
S2 Ir1 C14 C15 135.2(2) . . . . ?
C13 C14 C15 C16 45.1(5) . . . . ?
Ir1 C14 C15 C16 -36.7(4) . . . . ?
C14 C15 C16 C17 33.5(5) . . . . ?
C15 C16 C17 C18 -96.3(4) . . . . ?
C15 C16 C17 Ir1 -14.3(4) . . . . ?
B1 Ir1 C17 C18 -171.4(3) . . . . ?
C14 Ir1 C17 C18 114.6(2) . . . . ?
C13 Ir1 C17 C18 77.3(2) . . . . ?
S1 Ir1 C17 C18 -92.0(2) . . . . ?
S2 Ir1 C17 C18 -1.9(2) . . . . ?
B1 Ir1 C17 C16 70.1(5) . . . . ?
C14 Ir1 C17 C16 -4.0(3) . . . . ?
C13 Ir1 C17 C16 -41.2(3) . . . . ?
C18 Ir1 C17 C16 -118.6(4) . . . . ?
S1 Ir1 C17 C16 149.4(3) . . . . ?
S2 Ir1 C17 C16 -120.5(2) . . . . ?
C16 C17 C18 C19 3.6(5) . . . . ?
Ir1 C17 C18 C19 -100.4(3) . . . . ?
C16 C17 C18 Ir1 104.1(3) . . . . ?
B1 Ir1 C18 C17 166.4(5) . . . . ?
C14 Ir1 C18 C17 -63.7(2) . . . . ?
C13 Ir1 C18 C17 -98.9(2) . . . . ?
S1 Ir1 C18 C17 88.9(2) . . . . ?
S2 Ir1 C18 C17 178.2(2) . . . . ?
B1 Ir1 C18 C19 -73.0(6) . . . . ?
C14 Ir1 C18 C19 56.9(2) . . . . ?
C13 Ir1 C18 C19 21.7(2) . . . . ?
C17 Ir1 C18 C19 120.6(3) . . . . ?
S1 Ir1 C18 C19 -150.6(2) . . . . ?
S2 Ir1 C18 C19 -61.2(2) . . . . ?
C17 C18 C19 C20 49.8(5) . . . . ?
Ir1 C18 C19 C20 -30.9(4) . . . . ?
C14 C13 C20 C19 -87.6(4) . . . . ?
Ir1 C13 C20 C19 -5.4(4) . . . . ?
C18 C19 C20 C13 25.4(5) . . . . ?
C26 Ir2 C21 C22 113.4(2) . . . . ?
C25 Ir2 C21 C22 75.2(2) . . . . ?
S3 Ir2 C21 C22 161.3(3) . . . . ?
Cl1 Ir2 C21 C22 -90.1(2) . . . . ?
C26 Ir2 C21 C28 -3.1(3) . . . . ?
C22 Ir2 C21 C28 -116.5(4) . . . . ?
C25 Ir2 C21 C28 -41.3(3) . . . . ?
S3 Ir2 C21 C28 44.8(6) . . . . ?
Cl1 Ir2 C21 C28 153.4(3) . . . . ?
C28 C21 C22 C23 -1.1(6) . . . . ?
Ir2 C21 C22 C23 -106.3(3) . . . . ?
C28 C21 C22 Ir2 105.2(3) . . . . ?
C26 Ir2 C22 C21 -66.4(2) . . . . ?
C25 Ir2 C22 C21 -101.9(2) . . . . ?
S3 Ir2 C22 C21 -169.86(19) . . . . ?
Cl1 Ir2 C22 C21 90.1(2) . . . . ?
C26 Ir2 C22 C23 53.0(3) . . . . ?
C25 Ir2 C22 C23 17.5(3) . . . . ?
C21 Ir2 C22 C23 119.4(4) . . . . ?
S3 Ir2 C22 C23 -50.5(4) . . . . ?
Cl1 Ir2 C22 C23 -150.5(3) . . . . ?
C21 C22 C23 C24 54.8(5) . . . . ?
Ir2 C22 C23 C24 -28.3(4) . . . . ?
C22 C23 C24 C25 24.7(5) . . . . ?
C23 C24 C25 C26 -91.8(4) . . . . ?
C23 C24 C25 Ir2 -10.4(4) . . . . ?
C22 Ir2 C25 C26 114.1(2) . . . . ?
C21 Ir2 C25 C26 76.1(2) . . . . ?
S3 Ir2 C25 C26 -89.9(2) . . . . ?
Cl1 Ir2 C25 C26 169.1(3) . . . . ?
C26 Ir2 C25 C24 -117.8(4) . . . . ?
C22 Ir2 C25 C24 -3.8(3) . . . . ?
C21 Ir2 C25 C24 -41.7(3) . . . . ?
S3 Ir2 C25 C24 152.2(3) . . . . ?
Cl1 Ir2 C25 C24 51.2(6) . . . . ?
C24 C25 C26 C27 3.7(6) . . . . ?
Ir2 C25 C26 C27 -103.7(4) . . . . ?
C24 C25 C26 Ir2 107.3(3) . . . . ?
C22 Ir2 C26 C25 -65.6(2) . . . . ?
C21 Ir2 C26 C25 -101.2(2) . . . . ?
S3 Ir2 C26 C25 89.1(2) . . . . ?
Cl1 Ir2 C26 C25 -173.4(2) . . . . ?
C22 Ir2 C26 C27 55.2(3) . . . . ?
C25 Ir2 C26 C27 120.8(4) . . . . ?
C21 Ir2 C26 C27 19.6(3) . . . . ?
S3 Ir2 C26 C27 -150.0(3) . . . . ?
Cl1 Ir2 C26 C27 -52.6(5) . . . . ?
C25 C26 C27 C28 48.2(6) . . . . ?
Ir2 C26 C27 C28 -33.1(5) . . . . ?
C22 C21 C28 C27 -92.8(5) . . . . ?
Ir2 C21 C28 C27 -13.8(4) . . . . ?
C26 C27 C28 C21 30.4(5) . . . . ?
